data_4326981
loop_
_publ_author_name
'Heaweon Park'
'Jacob S. Baus'
'Sergey V. Lindeman'
'Adam T. Fiedler'

_publ_section_title
;
 Synthesis and Characterization of Fe(II) \b-Diketonato Complexes with
 Relevance to Acetylacetone Dioxygenase: Insights into the Electronic
 Properties of the 3-Histidine Facial Triad
;
_journal_name_full 'Inorganic Chemistry'
_journal_page_first 11978
_journal_page_last 11989
_journal_paper_doi 10.1021/ic201115s
_journal_volume 50
_journal_year 2011
_chemical_formula_moiety 'C22 H26 B F6 Fe N7 O2'
_chemical_formula_sum 'C22 H26 B F6 Fe N7 O2'
_chemical_formula_weight 601.16
_chemical_name_systematic
;
 ? 
;
_space_group_crystal_system monoclinic
_space_group_IT_number 14
_space_group_name_Hall '-P 2yn'
_space_group_name_H-M_alt 'P 1 21/n 1'
_symmetry_space_group_name_Hall '-P 2yn'
_symmetry_space_group_name_H-M 'P 1 21/n 1'
_atom_sites_solution_hydrogens geom
_atom_sites_solution_primary direct
_atom_sites_solution_secondary difmap
_audit_creation_date 2011-05-27
_audit_creation_method
;
  Olex2 1.1-beta
  (compiled 2011.02.15 svn.r1672, GUI svn.r3494)
;
_cell_angle_alpha 90.00
_cell_angle_beta 99.6456(8)
_cell_angle_gamma 90.00
_cell_formula_units_Z 4
_cell_length_a 11.72084(10)
_cell_length_b 19.56928(16)
_cell_length_c 11.95953(9)
_cell_measurement_reflns_used 40723
_cell_measurement_temperature 100.15
_cell_measurement_theta_max 37.6382
_cell_measurement_theta_min 3.3770
_cell_volume 2704.36(4)
_computing_cell_refinement
;
CrysAlisPro, Oxford Diffraction Ltd.,
Version 1.171.33.55 (release 05-01-2010 CrysAlis171 .NET)
(compiled Jan  5 2010,16:28:46)
;
_computing_data_collection
;
CrysAlisPro, Oxford Diffraction Ltd.,
Version 1.171.33.55 (release 05-01-2010 CrysAlis171 .NET)
(compiled Jan  5 2010,16:28:46)
;
_computing_data_reduction
;
CrysAlisPro, Oxford Diffraction Ltd.,
Version 1.171.33.55 (release 05-01-2010 CrysAlis171 .NET)
(compiled Jan  5 2010,16:28:46)
;
_computing_molecular_graphics
;
O. V. Dolomanov, L. J. Bourhis, R. J. Gildea, J. A. K. Howard and H. Puschmann,
OLEX2: a complete structure solution, refinement and analysis program.
J. Appl. Cryst. (2009). 42, 339-341.
;
_computing_publication_material
;
O. V. Dolomanov, L. J. Bourhis, R. J. Gildea, J. A. K. Howard and H. Puschmann,
OLEX2: a complete structure solution, refinement and analysis program.
J. Appl. Cryst. (2009). 42, 339-341.
;
_computing_structure_refinement 'SHELXL-97 (Sheldrick, 2008)'
_computing_structure_solution 'SHELXS-97 (Sheldrick, 2008)'
_diffrn_ambient_temperature 100.15
_diffrn_detector_area_resol_mean 10.3756
_diffrn_measured_fraction_theta_full 0.969
_diffrn_measured_fraction_theta_max 0.969
_diffrn_measurement_details
;
  1 omega   -2.00   74.00   1.0000   38.9200
omega____ theta____ kappa____ phi______ frames
    -       31.4808   77.0000   90.0000 76

  2 omega  -19.00   21.00   1.0000   38.9200
omega____ theta____ kappa____ phi______ frames
    -       31.4808  -37.0000  120.0000 40

  3 omega  -48.00  118.00   1.0000   38.9200
omega____ theta____ kappa____ phi______ frames
    -       31.4808    0.0000  -30.0000 166

  4 omega  -47.00   44.00   1.0000   38.9200
omega____ theta____ kappa____ phi______ frames
    -       31.4808  -77.0000   60.0000 91

  5 omega   -2.00  110.00   1.0000   38.9200
omega____ theta____ kappa____ phi______ frames
    -       31.4808   77.0000  -30.0000 112

  6 omega  -47.00   65.00   1.0000   38.9200
omega____ theta____ kappa____ phi______ frames
    -       31.4808  -77.0000  -60.0000 112

  7 omega -111.00    2.00   1.0000   38.9200
omega____ theta____ kappa____ phi______ frames
    -      -31.7933  -77.0000 -180.0000 113

  8 omega  -28.00   44.00   1.0000   38.9200
omega____ theta____ kappa____ phi______ frames
    -      -31.7933   37.0000 -120.0000 72
;
_diffrn_measurement_device_type 'SuperNova, Dual, Cu at zero, Atlas'
_diffrn_measurement_method '\w scans'
_diffrn_orient_matrix_UB_11 0.0056776000
_diffrn_orient_matrix_UB_12 0.0026548000
_diffrn_orient_matrix_UB_13 0.0598103000
_diffrn_orient_matrix_UB_21 -0.0580547000
_diffrn_orient_matrix_UB_22 -0.0110775000
_diffrn_orient_matrix_UB_23 -0.0030018000
_diffrn_orient_matrix_UB_31 0.0190884000
_diffrn_orient_matrix_UB_32 -0.0344266000
_diffrn_orient_matrix_UB_33 0.0055747000
_diffrn_radiation_monochromator mirror
_diffrn_radiation_type 'Mo K\a'
_diffrn_radiation_wavelength 0.7107
_diffrn_reflns_av_R_equivalents 0.0247
_diffrn_reflns_av_unetI/netI 0.0226
_diffrn_reflns_limit_h_max 20
_diffrn_reflns_limit_h_min -19
_diffrn_reflns_limit_k_max 33
_diffrn_reflns_limit_k_min -31
_diffrn_reflns_limit_l_max 20
_diffrn_reflns_limit_l_min -20
_diffrn_reflns_number 81670
_diffrn_reflns_theta_full 37.73
_diffrn_reflns_theta_max 37.73
_diffrn_reflns_theta_min 3.38
_diffrn_source 'SuperNova (Mo) X-ray Source'
_exptl_absorpt_coefficient_mu 0.633
_exptl_absorpt_correction_T_max 1.00000
_exptl_absorpt_correction_T_min 0.81873
_exptl_absorpt_correction_type multi-scan
_exptl_absorpt_process_details
;
CrysAlisPro, Oxford Diffraction Ltd.,
Version 1.171.33.55 (release 05-01-2010 CrysAlis171 .NET)
(compiled Jan  5 2010,16:28:46)
empirical absorption correction using spherical harmonics,
 implemented in SCALE3 ABSPACK scaling algorithm.
;
_exptl_crystal_colour 'clear dark violet'
_exptl_crystal_colour_lustre clear
_exptl_crystal_colour_modifier dark
_exptl_crystal_colour_primary violet
_exptl_crystal_density_diffrn 1.477
_exptl_crystal_description plate
_exptl_crystal_F_000 1232
_exptl_crystal_size_max 0.2
_exptl_crystal_size_mid 0.15
_exptl_crystal_size_min 0.05
_refine_diff_density_max 0.692
_refine_diff_density_min -0.825
_refine_diff_density_rms 0.057
_refine_ls_extinction_method none
_refine_ls_goodness_of_fit_ref 1.107
_refine_ls_hydrogen_treatment constr
_refine_ls_matrix_type full
_refine_ls_number_parameters 386
_refine_ls_number_reflns 14031
_refine_ls_number_restraints 6
_refine_ls_restrained_S_all 1.111
_refine_ls_R_factor_all 0.0406
_refine_ls_R_factor_gt 0.0309
_refine_ls_shift/su_max 0.001
_refine_ls_shift/su_mean 0.000
_refine_ls_structure_factor_coef Fsqd
_refine_ls_weighting_details 'calc w=1/[\s^2^(Fo^2^)+(0.0501P)^2^+0.2473P] where P=(Fo^2^+2Fc^2^)/3'
_refine_ls_weighting_scheme calc
_refine_ls_wR_factor_gt 0.0914
_refine_ls_wR_factor_ref 0.0934
_reflns_number_gt 11230
_reflns_number_total 14031
_reflns_threshold_expression >2sigma(I)
_cod_data_source_file ic201115s_si_002_04.cif
_cod_data_source_block 1acacF6
_cod_database_code 4326981
_chemical_oxdiff_formula 'Fe C20 H23 N6 O2 F6 B'
_reflns_odcompleteness_completeness 99.85
_reflns_odcompleteness_iscentric 1
_reflns_odcompleteness_theta 36.23

loop_
_space_group_symop_id
_space_group_symop_operation_xyz
1 'x, y, z'
2 '-x+1/2, y+1/2, -z+1/2'
3 '-x, -y, -z'
4 'x-1/2, -y-1/2, z-1/2'

loop_
_atom_site_label
_atom_site_type_symbol
_atom_site_fract_x
_atom_site_fract_y
_atom_site_fract_z
_atom_site_U_iso_or_equiv
_atom_site_adp_type
_atom_site_occupancy
_atom_site_symmetry_multiplicity
_atom_site_calc_flag
_atom_site_refinement_flags
_atom_site_disorder_assembly
_atom_site_disorder_group
Fe1 Fe 0.533223(10) 0.651736(5) 0.742608(9) 0.01270(3) Uani 1 1 d . . .
F1 F 0.5725(4) 0.90337(17) 0.7422(3) 0.102(2) Uani 0.526(6) 1 d PD A 1
F2 F 0.42546(17) 0.87304(10) 0.6337(4) 0.0652(11) Uani 0.526(6) 1 d PD A 1
F3 F 0.5709(5) 0.90023(16) 0.5660(4) 0.0909(19) Uani 0.526(6) 1 d PD A 1
C1 C 0.5407(2) 0.86905(14) 0.6598(3) 0.0257(5) Uiso 0.526(6) 1 d PD A 1
F3A F 0.5021(6) 0.88647(13) 0.7300(5) 0.105(3) Uani 0.474(6) 1 d PD A 2
F1A F 0.4621(5) 0.86911(14) 0.5579(5) 0.109(3) Uani 0.474(6) 1 d PD A 2
F2A F 0.6214(2) 0.90901(12) 0.6273(5) 0.0701(13) Uani 0.474(6) 1 d PD A 2
C1A C 0.5417(2) 0.86515(14) 0.6372(3) 0.0228(5) Uiso 0.474(6) 1 d PD A 2
F4 F 0.91114(6) 0.65538(3) 0.63939(7) 0.03396(15) Uani 1 1 d . . .
F5 F 0.91968(6) 0.69321(4) 0.80974(6) 0.03810(16) Uani 1 1 d . . .
F6 F 0.93616(6) 0.76268(3) 0.67339(7) 0.03529(15) Uani 1 1 d . . .
O1 O 0.50649(6) 0.75038(3) 0.67152(5) 0.01934(11) Uani 1 1 d . A .
O2 O 0.69567(5) 0.66092(3) 0.69244(5) 0.01825(11) Uani 1 1 d . A .
N1 N 0.36830(6) 0.65377(3) 0.79875(6) 0.01478(11) Uani 1 1 d . . .
N2 N 0.30255(6) 0.59553(3) 0.77969(6) 0.01520(11) Uani 1 1 d . . .
N3 N 0.56074(6) 0.55239(3) 0.81158(6) 0.01579(11) Uani 1 1 d . . .
N4 N 0.46575(6) 0.51030(3) 0.79916(6) 0.01574(11) Uani 1 1 d . . .
N5 N 0.45031(6) 0.60110(3) 0.59145(5) 0.01526(11) Uani 1 1 d . . .
N6 N 0.37146(6) 0.55142(3) 0.60500(6) 0.01584(11) Uani 1 1 d . . .
N7 N 0.62016(7) 0.70783(4) 0.89756(6) 0.01913(12) Uani 1 1 d . . .
C2 C 0.58402(8) 0.79314(4) 0.66287(7) 0.02022(15) Uani 1 1 d . . .
C3 C 0.70248(8) 0.78167(5) 0.66767(8) 0.02244(16) Uani 1 1 d . A .
H3 H 0.7523 0.8190 0.6598 0.027 Uiso 1 1 calc R . .
C4 C 0.74841(7) 0.71591(4) 0.68387(7) 0.01847(14) Uani 1 1 d . . .
C5 C 0.88008(8) 0.70721(5) 0.70050(9) 0.02458(17) Uani 1 1 d . A .
C6 C 0.30474(7) 0.69923(4) 0.84548(7) 0.01718(13) Uani 1 1 d . . .
C7 C 0.19805(8) 0.67031(5) 0.85682(8) 0.02044(14) Uani 1 1 d . . .
H7 H 0.1372 0.6914 0.8876 0.025 Uiso 1 1 calc R . .
C8 C 0.19942(7) 0.60473(4) 0.81404(7) 0.01826(14) Uani 1 1 d . . .
C9 C 0.64740(8) 0.51902(4) 0.87650(7) 0.01820(14) Uani 1 1 d . . .
C10 C 0.60818(8) 0.45553(4) 0.90788(7) 0.02066(15) Uani 1 1 d . . .
H10 H 0.6517 0.4219 0.9538 0.025 Uiso 1 1 calc R . .
C11 C 0.49274(8) 0.45183(4) 0.85819(7) 0.01836(14) Uani 1 1 d . . .
C12 C 0.45184(8) 0.60611(5) 0.48013(7) 0.01923(14) Uani 1 1 d . . .
C13 C 0.37318(9) 0.55985(5) 0.42088(7) 0.02391(17) Uani 1 1 d . . .
H13 H 0.3571 0.5530 0.3411 0.029 Uiso 1 1 calc R . .
C14 C 0.32357(8) 0.52607(5) 0.50211(7) 0.02163(15) Uani 1 1 d . . .
C15 C 0.34610(9) 0.77017(5) 0.87540(9) 0.02603(18) Uani 1 1 d . . .
H15A H 0.3583 0.7943 0.8066 0.039 Uiso 1 1 calc R . .
H15B H 0.4191 0.7682 0.9290 0.039 Uiso 1 1 calc R . .
H15C H 0.2880 0.7945 0.9103 0.039 Uiso 1 1 calc R . .
C16 C 0.10774(8) 0.55075(5) 0.80344(9) 0.02634(18) Uani 1 1 d . . .
H16A H 0.0764 0.5433 0.7231 0.040 Uiso 1 1 calc R . .
H16B H 0.0454 0.5655 0.8433 0.040 Uiso 1 1 calc R . .
H16C H 0.1413 0.5081 0.8370 0.040 Uiso 1 1 calc R . .
C17 C 0.76570(8) 0.54945(5) 0.90262(8) 0.02437(17) Uani 1 1 d . . .
H17A H 0.7599 0.5971 0.9264 0.037 Uiso 1 1 calc R . .
H17B H 0.8023 0.5477 0.8348 0.037 Uiso 1 1 calc R . .
H17C H 0.8125 0.5235 0.9639 0.037 Uiso 1 1 calc R . .
C18 C 0.40698(9) 0.39664(4) 0.86693(9) 0.02560(18) Uani 1 1 d . . .
H18A H 0.3801 0.3772 0.7916 0.038 Uiso 1 1 calc R . .
H18B H 0.3410 0.4157 0.8971 0.038 Uiso 1 1 calc R . .
H18C H 0.4435 0.3607 0.9179 0.038 Uiso 1 1 calc R . .
C19 C 0.52765(10) 0.65625(6) 0.43419(8) 0.0303(2) Uani 1 1 d . . .
H19A H 0.6081 0.6494 0.4708 0.045 Uiso 1 1 calc R . .
H19B H 0.5033 0.7028 0.4493 0.045 Uiso 1 1 calc R . .
H19C H 0.5215 0.6496 0.3522 0.045 Uiso 1 1 calc R . .
C20 C 0.23129(11) 0.47282(6) 0.48574(10) 0.0359(2) Uani 1 1 d . . .
H20A H 0.2238 0.4541 0.4089 0.054 Uiso 1 1 calc R . .
H20B H 0.1576 0.4933 0.4964 0.054 Uiso 1 1 calc R . .
H20C H 0.2518 0.4361 0.5412 0.054 Uiso 1 1 calc R . .
C21 C 0.66647(7) 0.74421(4) 0.96439(7) 0.01829(14) Uani 1 1 d . . .
C22 C 0.72467(11) 0.79069(6) 1.05040(10) 0.0352(2) Uani 1 1 d . . .
H22A H 0.7391 0.8343 1.0150 0.053 Uiso 1 1 calc R . .
H22B H 0.7985 0.7707 1.0861 0.053 Uiso 1 1 calc R . .
H22C H 0.6757 0.7984 1.1080 0.053 Uiso 1 1 calc R . .
B1 B 0.35063(8) 0.53226(4) 0.72516(8) 0.01647(14) Uani 1 1 d . . .
H1 H 0.2935 0.4940 0.7203 0.020 Uiso 1 1 calc R . .

loop_
_atom_site_aniso_label
_atom_site_aniso_U_11
_atom_site_aniso_U_22
_atom_site_aniso_U_33
_atom_site_aniso_U_23
_atom_site_aniso_U_13
_atom_site_aniso_U_12
Fe1 0.01341(5) 0.01113(5) 0.01302(5) 0.00038(3) 0.00065(3) -0.00093(3)
F1 0.148(3) 0.0412(15) 0.089(2) -0.0415(15) -0.062(2) 0.0506(18)
F2 0.0347(9) 0.0233(8) 0.134(3) 0.0215(13) 0.0048(13) 0.0091(6)
F3 0.153(4) 0.0400(14) 0.105(3) 0.0491(18) 0.094(3) 0.046(2)
F3A 0.193(6) 0.0204(11) 0.137(4) 0.0126(16) 0.128(4) 0.0278(19)
F1A 0.105(4) 0.0406(13) 0.146(4) 0.0270(19) -0.078(3) 0.0165(17)
F2A 0.0491(13) 0.0182(8) 0.147(4) 0.0321(15) 0.0295(16) -0.0017(8)
F4 0.0220(3) 0.0307(3) 0.0509(4) -0.0097(3) 0.0112(3) -0.0023(2)
F5 0.0214(3) 0.0550(5) 0.0345(3) 0.0039(3) -0.0050(2) -0.0054(3)
F6 0.0250(3) 0.0313(3) 0.0516(4) -0.0035(3) 0.0124(3) -0.0145(2)
O1 0.0199(3) 0.0151(2) 0.0224(3) 0.0027(2) 0.0015(2) -0.0012(2)
O2 0.0163(2) 0.0160(3) 0.0224(3) -0.0004(2) 0.0030(2) -0.00296(19)
N1 0.0154(3) 0.0131(3) 0.0157(2) -0.0020(2) 0.0022(2) -0.0013(2)
N2 0.0150(3) 0.0137(3) 0.0169(3) -0.0003(2) 0.0029(2) -0.0017(2)
N3 0.0180(3) 0.0134(3) 0.0150(3) 0.0006(2) -0.0001(2) 0.0000(2)
N4 0.0197(3) 0.0113(3) 0.0165(3) 0.0015(2) 0.0038(2) 0.0002(2)
N5 0.0163(3) 0.0160(3) 0.0131(2) 0.0003(2) 0.0014(2) -0.0014(2)
N6 0.0181(3) 0.0131(3) 0.0155(3) -0.0025(2) 0.0004(2) -0.0021(2)
N7 0.0201(3) 0.0187(3) 0.0178(3) 0.0000(2) 0.0007(2) -0.0019(2)
C2 0.0247(4) 0.0138(3) 0.0215(3) 0.0040(3) 0.0021(3) -0.0018(3)
C3 0.0230(4) 0.0167(3) 0.0276(4) 0.0025(3) 0.0044(3) -0.0054(3)
C4 0.0170(3) 0.0193(3) 0.0192(3) -0.0005(3) 0.0031(3) -0.0044(3)
C5 0.0185(4) 0.0253(4) 0.0302(4) -0.0027(3) 0.0046(3) -0.0067(3)
C6 0.0168(3) 0.0170(3) 0.0176(3) -0.0024(3) 0.0024(2) 0.0015(3)
C7 0.0166(3) 0.0223(4) 0.0230(4) -0.0020(3) 0.0046(3) 0.0023(3)
C8 0.0151(3) 0.0201(3) 0.0197(3) 0.0016(3) 0.0032(3) -0.0006(3)
C9 0.0222(4) 0.0168(3) 0.0145(3) -0.0003(2) 0.0002(3) 0.0051(3)
C10 0.0298(4) 0.0161(3) 0.0163(3) 0.0033(3) 0.0046(3) 0.0075(3)
C11 0.0285(4) 0.0123(3) 0.0162(3) 0.0021(2) 0.0093(3) 0.0036(3)
C12 0.0215(4) 0.0228(4) 0.0131(3) 0.0003(3) 0.0018(3) 0.0025(3)
C13 0.0285(4) 0.0271(4) 0.0146(3) -0.0057(3) -0.0007(3) 0.0017(3)
C14 0.0244(4) 0.0194(4) 0.0192(3) -0.0072(3) -0.0018(3) -0.0009(3)
C15 0.0251(4) 0.0190(4) 0.0348(5) -0.0100(3) 0.0074(4) -0.0003(3)
C16 0.0189(4) 0.0245(4) 0.0364(5) 0.0009(4) 0.0070(3) -0.0051(3)
C17 0.0214(4) 0.0243(4) 0.0247(4) -0.0010(3) -0.0042(3) 0.0048(3)
C18 0.0366(5) 0.0149(3) 0.0296(4) 0.0041(3) 0.0181(4) 0.0002(3)
C19 0.0331(5) 0.0404(6) 0.0182(4) 0.0064(4) 0.0065(3) -0.0063(4)
C20 0.0400(6) 0.0304(5) 0.0343(5) -0.0129(4) -0.0026(4) -0.0143(4)
C21 0.0177(3) 0.0203(3) 0.0163(3) 0.0004(3) 0.0013(3) -0.0032(3)
C22 0.0341(5) 0.0401(6) 0.0291(5) -0.0145(4) -0.0014(4) -0.0131(5)
B1 0.0184(4) 0.0126(3) 0.0183(3) -0.0009(3) 0.0028(3) -0.0021(3)

loop_
_atom_type_symbol
_atom_type_description
_atom_type_scat_dispersion_real
_atom_type_scat_dispersion_imag
_atom_type_scat_source
C C 0.0033 0.0016 'International Tables Vol C Tables 4.2.6.8 and 6.1.1.4'
H H 0.0000 0.0000 'International Tables Vol C Tables 4.2.6.8 and 6.1.1.4'
B B 0.0013 0.0007 'International Tables Vol C Tables 4.2.6.8 and 6.1.1.4'
F F 0.0171 0.0103 'International Tables Vol C Tables 4.2.6.8 and 6.1.1.4'
Fe Fe 0.3463 0.8444 'International Tables Vol C Tables 4.2.6.8 and 6.1.1.4'
N N 0.0061 0.0033 'International Tables Vol C Tables 4.2.6.8 and 6.1.1.4'
O O 0.0106 0.0060 'International Tables Vol C Tables 4.2.6.8 and 6.1.1.4'

loop_
_geom_angle_atom_site_label_1
_geom_angle_atom_site_label_2
_geom_angle_atom_site_label_3
_geom_angle
O1 Fe1 N1 91.62(3)
O1 Fe1 N3 179.15(3)
O1 Fe1 N5 93.86(3)
O1 Fe1 N7 84.35(3)
O2 Fe1 O1 83.52(2)
O2 Fe1 N1 173.84(2)
O2 Fe1 N3 95.96(3)
O2 Fe1 N5 95.93(3)
O2 Fe1 N7 83.46(3)
N1 Fe1 N7 92.33(3)
N3 Fe1 N1 88.94(3)
N3 Fe1 N5 85.53(3)
N3 Fe1 N7 96.26(3)
N5 Fe1 N1 88.15(3)
N5 Fe1 N7 178.16(3)
F1 C1 F2 108.8(3)
F1 C1 F3 109.6(3)
F1 C1 C2 117.2(3)
F2 C1 F3 99.9(3)
F2 C1 C2 111.8(2)
F3 C1 C2 108.2(2)
F3A C1A C2 105.7(2)
F1A C1A F3A 107.4(4)
F1A C1A F2A 111.0(3)
F1A C1A C2 113.7(2)
F2A C1A F3A 103.1(3)
F2A C1A C2 115.0(2)
C2 O1 Fe1 125.69(6)
C4 O2 Fe1 125.48(6)
N2 N1 Fe1 116.21(5)
C6 N1 Fe1 137.19(6)
C6 N1 N2 106.51(7)
N1 N2 B1 119.97(6)
C8 N2 N1 110.14(7)
C8 N2 B1 129.88(7)
N4 N3 Fe1 116.19(5)
C9 N3 Fe1 136.46(6)
C9 N3 N4 107.00(7)
N3 N4 B1 120.63(6)
C11 N4 N3 109.65(7)
C11 N4 B1 129.72(7)
N6 N5 Fe1 116.58(5)
C12 N5 Fe1 136.44(6)
C12 N5 N6 106.95(7)
N5 N6 B1 119.85(6)
C14 N6 N5 109.68(7)
C14 N6 B1 130.46(7)
C21 N7 Fe1 169.22(7)
C1A C2 C1 10.34(14)
O1 C2 C1 113.44(12)
O1 C2 C1A 115.01(13)
O1 C2 C3 128.23(8)
C3 C2 C1 117.95(12)
C3 C2 C1A 116.65(12)
C2 C3 H3 119.6
C4 C3 C2 120.72(8)
C4 C3 H3 119.6
O2 C4 C3 128.22(8)
O2 C4 C5 113.19(8)
C3 C4 C5 118.50(8)
F4 C5 F5 107.26(9)
F4 C5 F6 107.08(8)
F4 C5 C4 111.98(8)
F5 C5 C4 109.04(8)
F6 C5 F5 107.37(8)
F6 C5 C4 113.82(8)
N1 C6 C7 109.87(7)
N1 C6 C15 122.38(8)
C7 C6 C15 127.72(8)
C6 C7 H7 127.1
C8 C7 C6 105.87(7)
C8 C7 H7 127.1
N2 C8 C7 107.60(7)
N2 C8 C16 123.08(8)
C7 C8 C16 129.32(8)
N3 C9 C10 109.71(8)
N3 C9 C17 120.92(8)
C10 C9 C17 129.34(8)
C9 C10 H10 127.1
C11 C10 C9 105.83(7)
C11 C10 H10 127.1
N4 C11 C10 107.79(7)
N4 C11 C18 123.19(8)
C10 C11 C18 128.99(8)
N5 C12 C13 109.84(8)
N5 C12 C19 121.58(8)
C13 C12 C19 128.57(8)
C12 C13 H13 127.1
C14 C13 C12 105.85(7)
C14 C13 H13 127.1
N6 C14 C13 107.68(8)
N6 C14 C20 123.71(9)
C13 C14 C20 128.58(8)
C6 C15 H15A 109.5
C6 C15 H15B 109.5
C6 C15 H15C 109.5
H15A C15 H15B 109.5
H15A C15 H15C 109.5
H15B C15 H15C 109.5
C8 C16 H16A 109.5
C8 C16 H16B 109.5
C8 C16 H16C 109.5
H16A C16 H16B 109.5
H16A C16 H16C 109.5
H16B C16 H16C 109.5
C9 C17 H17A 109.5
C9 C17 H17B 109.5
C9 C17 H17C 109.5
H17A C17 H17B 109.5
H17A C17 H17C 109.5
H17B C17 H17C 109.5
C11 C18 H18A 109.5
C11 C18 H18B 109.5
C11 C18 H18C 109.5
H18A C18 H18B 109.5
H18A C18 H18C 109.5
H18B C18 H18C 109.5
C12 C19 H19A 109.5
C12 C19 H19B 109.5
C12 C19 H19C 109.5
H19A C19 H19B 109.5
H19A C19 H19C 109.5
H19B C19 H19C 109.5
C14 C20 H20A 109.5
C14 C20 H20B 109.5
C14 C20 H20C 109.5
H20A C20 H20B 109.5
H20A C20 H20C 109.5
H20B C20 H20C 109.5
N7 C21 C22 179.42(10)
C21 C22 H22A 109.5
C21 C22 H22B 109.5
C21 C22 H22C 109.5
H22A C22 H22B 109.5
H22A C22 H22C 109.5
H22B C22 H22C 109.5
N2 B1 H1 109.7
N4 B1 N2 109.00(7)
N4 B1 H1 109.7
N6 B1 N2 108.86(6)
N6 B1 N4 109.97(7)
N6 B1 H1 109.7

loop_
_geom_bond_atom_site_label_1
_geom_bond_atom_site_label_2
_geom_bond_distance
Fe1 O1 2.1114(6)
Fe1 O2 2.0977(6)
Fe1 N1 2.1503(7)
Fe1 N3 2.1154(7)
Fe1 N5 2.1460(7)
Fe1 N7 2.2461(7)
F1 C1 1.199(4)
F2 C1 1.336(3)
F3 C1 1.375(4)
C1 C2 1.569(3)
F3A C1A 1.340(4)
F1A C1A 1.216(4)
F2A C1A 1.289(3)
C1A C2 1.508(3)
F4 C5 1.3358(12)
F5 C5 1.3395(12)
F6 C5 1.3368(11)
O1 C2 1.2523(11)
O2 C4 1.2537(10)
N1 N2 1.3734(9)
N1 C6 1.3411(10)
N2 C8 1.3523(11)
N2 B1 1.5487(11)
N3 N4 1.3729(10)
N3 C9 1.3404(10)
N4 C11 1.3538(10)
N4 B1 1.5455(12)
N5 N6 1.3696(10)
N5 C12 1.3381(10)
N6 C14 1.3579(10)
N6 B1 1.5437(11)
N7 C21 1.1378(11)
C2 C3 1.3980(13)
C3 H3 0.9500
C3 C4 1.3959(13)
C4 C5 1.5322(13)
C6 C7 1.3997(12)
C6 C15 1.4939(12)
C7 H7 0.9500
C7 C8 1.3827(12)
C8 C16 1.4970(12)
C9 C10 1.3976(12)
C9 C17 1.4933(13)
C10 H10 0.9500
C10 C11 1.3855(13)
C11 C18 1.4911(13)
C12 C13 1.3974(13)
C12 C19 1.4892(13)
C13 H13 0.9500
C13 C14 1.3814(14)
C14 C20 1.4910(14)
C15 H15A 0.9800
C15 H15B 0.9800
C15 H15C 0.9800
C16 H16A 0.9800
C16 H16B 0.9800
C16 H16C 0.9800
C17 H17A 0.9800
C17 H17B 0.9800
C17 H17C 0.9800
C18 H18A 0.9800
C18 H18B 0.9800
C18 H18C 0.9800
C19 H19A 0.9800
C19 H19B 0.9800
C19 H19C 0.9800
C20 H20A 0.9800
C20 H20B 0.9800
C20 H20C 0.9800
C21 C22 1.4546(13)
C22 H22A 0.9800
C22 H22B 0.9800
C22 H22C 0.9800
B1 H1 1.0000

loop_
_geom_torsion_atom_site_label_1
_geom_torsion_atom_site_label_2
_geom_torsion_atom_site_label_3
_geom_torsion_atom_site_label_4
_geom_torsion
Fe1 O1 C2 C1 -153.82(13)
Fe1 O1 C2 C1A -165.03(14)
Fe1 O1 C2 C3 18.90(13)
Fe1 O2 C4 C3 -23.22(13)
Fe1 O2 C4 C5 153.12(6)
Fe1 N1 N2 C8 -177.16(5)
Fe1 N1 N2 B1 2.47(9)
Fe1 N1 C6 C7 176.46(6)
Fe1 N1 C6 C15 -1.79(14)
Fe1 N3 N4 C11 -172.96(5)
Fe1 N3 N4 B1 7.68(9)
Fe1 N3 C9 C10 171.65(6)
Fe1 N3 C9 C17 -10.10(13)
Fe1 N5 N6 C14 177.75(5)
Fe1 N5 N6 B1 -2.81(9)
Fe1 N5 C12 C13 -177.31(6)
Fe1 N5 C12 C19 1.59(14)
Fe1 N7 C21 C22 122(11)
F1 C1 C2 C1A -150.8(12)
F1 C1 C2 O1 108.2(4)
F1 C1 C2 C3 -65.3(5)
F2 C1 C2 C1A 82.6(10)
F2 C1 C2 O1 -18.4(3)
F2 C1 C2 C3 168.1(2)
F3 C1 C2 C1A -26.4(9)
F3 C1 C2 O1 -127.4(3)
F3 C1 C2 C3 59.1(4)
C1 C2 C3 C4 172.47(15)
F3A C1A C2 C1 -16.0(9)
F3A C1A C2 O1 67.6(4)
F3A C1A C2 C3 -115.8(4)
F1A C1A C2 C1 -133.5(12)
F1A C1A C2 O1 -49.9(4)
F1A C1A C2 C3 126.7(4)
F2A C1A C2 C1 97.0(11)
F2A C1A C2 O1 -179.4(4)
F2A C1A C2 C3 -2.8(5)
C1A C2 C3 C4 -175.98(16)
O1 Fe1 O2 C4 28.63(7)
O1 Fe1 N1 N2 135.36(5)
O1 Fe1 N1 C6 -40.72(8)
O1 Fe1 N3 N4 -93.3(18)
O1 Fe1 N3 C9 94.5(18)
O1 Fe1 N5 N6 -133.04(6)
O1 Fe1 N5 C12 44.49(9)
O1 Fe1 N7 C21 -23.0(4)
O1 C2 C3 C4 0.03(15)
O2 Fe1 O1 C2 -26.69(7)
O2 Fe1 N1 N2 173.1(2)
O2 Fe1 N1 C6 -3.0(3)
O2 Fe1 N3 N4 -145.23(5)
O2 Fe1 N3 C9 42.65(8)
O2 Fe1 N5 N6 143.09(6)
O2 Fe1 N5 C12 -39.38(9)
O2 Fe1 N7 C21 61.1(4)
O2 C4 C5 F4 47.94(11)
O2 C4 C5 F5 -70.60(10)
O2 C4 C5 F6 169.57(8)
N1 Fe1 O1 C2 149.52(7)
N1 Fe1 O2 C4 -9.4(3)
N1 Fe1 N3 N4 38.50(5)
N1 Fe1 N3 C9 -133.61(8)
N1 Fe1 N5 N6 -41.54(6)
N1 Fe1 N5 C12 135.99(8)
N1 Fe1 N7 C21 -114.4(4)
N1 N2 C8 C7 -0.22(9)
N1 N2 C8 C16 179.33(8)
N1 N2 B1 N4 57.61(9)
N1 N2 B1 N6 -62.34(9)
N1 C6 C7 C8 -0.26(10)
N2 N1 C6 C7 0.12(9)
N2 N1 C6 C15 -178.13(8)
N3 Fe1 O1 C2 -78.6(18)
N3 Fe1 O2 C4 -152.04(7)
N3 Fe1 N1 N2 -44.01(5)
N3 Fe1 N1 C6 139.91(8)
N3 Fe1 N5 N6 47.54(6)
N3 Fe1 N5 C12 -134.92(9)
N3 Fe1 N7 C21 156.4(4)
N3 N4 C11 C10 -1.25(9)
N3 N4 C11 C18 176.96(7)
N3 N4 B1 N2 -64.88(9)
N3 N4 B1 N6 54.39(9)
N3 C9 C10 C11 0.20(9)
N4 N3 C9 C10 -0.95(9)
N4 N3 C9 C17 177.30(7)
N5 Fe1 O1 C2 -122.22(7)
N5 Fe1 O2 C4 121.85(7)
N5 Fe1 N1 N2 41.56(5)
N5 Fe1 N1 C6 -134.53(8)
N5 Fe1 N3 N4 -49.72(5)
N5 Fe1 N3 C9 138.16(8)
N5 Fe1 N7 C21 -9.6(11)
N5 N6 C14 C13 0.38(10)
N5 N6 C14 C20 -177.81(9)
N5 N6 B1 N2 62.56(9)
N5 N6 B1 N4 -56.79(9)
N5 C12 C13 C14 -0.16(11)
N6 N5 C12 C13 0.39(10)
N6 N5 C12 C19 179.29(8)
N7 Fe1 O1 C2 57.35(7)
N7 Fe1 O2 C4 -56.40(7)
N7 Fe1 N1 N2 -140.23(5)
N7 Fe1 N1 C6 43.69(8)
N7 Fe1 N3 N4 130.73(5)
N7 Fe1 N3 C9 -41.39(8)
N7 Fe1 N5 N6 -146.5(8)
N7 Fe1 N5 C12 31.1(9)
C2 C3 C4 O2 2.28(15)
C2 C3 C4 C5 -173.89(8)
C3 C4 C5 F4 -135.33(9)
C3 C4 C5 F5 106.14(10)
C3 C4 C5 F6 -13.70(12)
C6 N1 N2 C8 0.06(9)
C6 N1 N2 B1 179.70(7)
C6 C7 C8 N2 0.29(10)
C6 C7 C8 C16 -179.23(9)
C8 N2 B1 N4 -122.84(9)
C8 N2 B1 N6 117.21(9)
C9 N3 N4 C11 1.37(9)
C9 N3 N4 B1 -177.99(7)
C9 C10 C11 N4 0.64(9)
C9 C10 C11 C18 -177.43(8)
C11 N4 B1 N2 115.90(8)
C11 N4 B1 N6 -124.83(8)
C12 N5 N6 C14 -0.47(9)
C12 N5 N6 B1 178.97(7)
C12 C13 C14 N6 -0.13(10)
C12 C13 C14 C20 177.94(10)
C14 N6 B1 N2 -118.13(9)
C14 N6 B1 N4 122.51(9)
C15 C6 C7 C8 177.87(9)
C17 C9 C10 C11 -177.86(8)
C19 C12 C13 C14 -178.96(10)
B1 N2 C8 C7 -179.81(8)
B1 N2 C8 C16 -0.25(14)
B1 N4 C11 C10 178.03(8)
B1 N4 C11 C18 -3.76(13)
B1 N6 C14 C13 -178.99(8)
B1 N6 C14 C20 2.83(15)
